data_2237682
loop_
_publ_author_name
'Shan, Guangzhi'
'Li, Zhuorong'
'Hu, Laixing'
'Jiang, Jiandong'
'Liu, Zongying'

_publ_section_title
;
 <i>N</i>-(2,6-Dimethoxypyridin-3-yl)-9-methyl-9<i>H</i>-carbazole-3-sulfonamide
;
_journal_coeditor_code PK2469
_journal_issue 4
_journal_name_full 'Acta Crystallographica Section E'
_journal_page_first o584
_journal_paper_doi 10.1107/S1600536813007460
_journal_volume 69
_journal_year 2013
_chemical_formula_iupac 'C20 H19 N3 O4 S'
_chemical_formula_moiety 'C20 H19 N3 O4 S'
_chemical_formula_sum 'C20 H19 N3 O4 S'
_chemical_formula_weight 397.45
_chemical_melting_point_gt 443
_chemical_melting_point_lt 445
_chemical_name_systematic <i>N</i>-(2,6-Dimethoxypyridin-3-yl)-9-methyl-9<i>H</i>-carbazole-3-sulfonamide
_space_group_IT_number 14
_symmetry_cell_setting monoclinic
_symmetry_space_group_name_Hall '-P 2ybc'
_symmetry_space_group_name_H-M 'P 1 21/c 1'
_atom_sites_solution_hydrogens geom
_atom_sites_solution_primary direct
_atom_sites_solution_secondary difmap
_audit_creation_method SHELXL-97
_cell_angle_alpha 90.00
_cell_angle_beta 124.0270(10)
_cell_angle_gamma 90.00
_cell_formula_units_Z 4
_cell_length_a 13.5078(2)
_cell_length_b 7.92720(10)
_cell_length_c 20.9276(3)
_cell_measurement_reflns_used 7976
_cell_measurement_temperature 120(2)
_cell_measurement_theta_max 66.73
_cell_measurement_theta_min 3.29
_cell_volume 1857.21(5)
_computing_cell_refinement '<i>CrysAlis PRO</i> (Agilent, 2011)'
_computing_data_collection '<i>CrysAlis PRO</i> (Agilent, 2011)'
_computing_data_reduction '<i>CrysAlis PRO</i> (Agilent, 2011)'
_computing_molecular_graphics '<i>SHELXTL</i> (Sheldrick, 2008)'
_computing_publication_material
;
<i>SHELXTL</i> (Sheldrick, 2008), <i>PLATON</i> (Spek, 2009) and
<i>publCIF</i> (Westrip, 2010)
;
_computing_structure_refinement '<i>SHELXL97</i> (Sheldrick, 2008)'
_computing_structure_solution '<i>SHELXS97</i> (Sheldrick, 2008)'
_diffrn_ambient_temperature 120(2)
_diffrn_detector_area_resol_mean 10.4713
_diffrn_measured_fraction_theta_full 0.993
_diffrn_measured_fraction_theta_max 0.993
_diffrn_measurement_device_type 'Agilent Xcalibur (Atlas, Gemini ultra)'
_diffrn_measurement_method '\w scans'
_diffrn_radiation_monochromator mirror
_diffrn_radiation_source 'Enhance Ultra (Cu) X-ray Source'
_diffrn_radiation_type CuK\a
_diffrn_radiation_wavelength 1.54184
_diffrn_reflns_av_R_equivalents 0.0267
_diffrn_reflns_av_sigmaI/netI 0.0189
_diffrn_reflns_limit_h_max 13
_diffrn_reflns_limit_h_min -16
_diffrn_reflns_limit_k_max 8
_diffrn_reflns_limit_k_min -9
_diffrn_reflns_limit_l_max 24
_diffrn_reflns_limit_l_min -24
_diffrn_reflns_number 11460
_diffrn_reflns_theta_full 66.84
_diffrn_reflns_theta_max 66.84
_diffrn_reflns_theta_min 3.95
_diffrn_standards_decay_% 0
_exptl_absorpt_coefficient_mu 1.834
_exptl_absorpt_correction_T_max 0.556
_exptl_absorpt_correction_T_min 0.475
_exptl_absorpt_correction_type multi-scan
_exptl_absorpt_process_details '(<i>CrysAlis PRO</i>; Agilent, 2011)'
_exptl_crystal_colour colourless
_exptl_crystal_density_diffrn 1.421
_exptl_crystal_density_method 'not measured'
_exptl_crystal_description block
_exptl_crystal_F_000 832
_exptl_crystal_size_max 0.45
_exptl_crystal_size_mid 0.36
_exptl_crystal_size_min 0.32
_refine_diff_density_max 0.449
_refine_diff_density_min -0.524
_refine_ls_extinction_coef 0.0078(4)
_refine_ls_extinction_expression Fc^*^=kFc[1+0.001xFc^2^\l^3^/sin(2\q)]^-1/4^
_refine_ls_extinction_method '<i>SHELXL97</i> (Sheldrick, 2008)'
_refine_ls_goodness_of_fit_ref 1.060
_refine_ls_hydrogen_treatment mixed
_refine_ls_matrix_type full
_refine_ls_number_parameters 262
_refine_ls_number_reflns 3280
_refine_ls_number_restraints 0
_refine_ls_restrained_S_all 1.060
_refine_ls_R_factor_all 0.0350
_refine_ls_R_factor_gt 0.0339
_refine_ls_shift/su_max 0.000
_refine_ls_shift/su_mean 0.000
_refine_ls_structure_factor_coef Fsqd
_refine_ls_weighting_details 'calc w=1/[\s^2^(Fo^2^)+(0.0468P)^2^+1.1436P] where P=(Fo^2^+2Fc^2^)/3'
_refine_ls_weighting_scheme calc
_refine_ls_wR_factor_gt 0.0876
_refine_ls_wR_factor_ref 0.0884
_reflns_number_gt 3161
_reflns_number_total 3280
_reflns_threshold_expression I>2\s(I)
_cod_data_source_file pk2469.cif
_cod_data_source_block I
_cod_original_cell_volume 1857.20(4)
_cod_original_sg_symbol_H-M 'P 21/c'
_cod_database_code 2237682
_cod_database_fobs_code 2237682

loop_
_symmetry_equiv_pos_as_xyz
'x, y, z'
'-x, y+1/2, -z+1/2'
'-x, -y, -z'
'x, -y-1/2, z-1/2'

loop_
_atom_site_type_symbol
_atom_site_label
_atom_site_fract_x
_atom_site_fract_y
_atom_site_fract_z
_atom_site_U_iso_or_equiv
_atom_site_adp_type
_atom_site_calc_flag
_atom_site_refinement_flags
_atom_site_occupancy
_atom_site_symmetry_multiplicity
S S1 0.69096(3) 0.28850(4) 0.403260(19) 0.01331(14) Uani d . 1 1
O O1 0.62355(9) 0.15207(14) 0.35261(6) 0.0178(3) Uani d . 1 1
O O2 0.68743(10) 0.45199(14) 0.37286(6) 0.0195(3) Uani d . 1 1
O O3 0.95214(10) -0.42247(14) 0.55767(6) 0.0209(3) Uani d . 1 1
O O4 0.93551(10) 0.14336(14) 0.60496(6) 0.0208(3) Uani d . 1 1
N N1 0.83268(12) 0.22943(17) 0.45142(8) 0.0152(3) Uani d . 1 1
H H1 0.8755(17) 0.301(3) 0.4817(11) 0.019(5) Uiso d . 1 1
N N2 0.94314(11) -0.14034(16) 0.58206(7) 0.0166(3) Uani d . 1 1
N N3 0.59643(11) 0.36785(16) 0.64261(7) 0.0167(3) Uani d . 1 1
C C1 0.65608(13) 0.30951(19) 0.47199(8) 0.0137(3) Uani d . 1 1
C C2 0.61415(13) 0.16778(19) 0.48958(9) 0.0161(3) Uani d . 1 1
H H2 0.6013 0.0675 0.4629 0.019 Uiso calc R 1 1
C C3 0.59167(13) 0.1756(2) 0.54624(9) 0.0169(3) Uani d . 1 1
H H3 0.5632 0.0822 0.5581 0.020 Uiso calc R 1 1
C C4 0.61299(13) 0.32797(19) 0.58516(8) 0.0148(3) Uani d . 1 1
C C5 0.65942(13) 0.46985(18) 0.56913(8) 0.0141(3) Uani d . 1 1
C C6 0.67969(13) 0.46111(19) 0.51119(8) 0.0143(3) Uani d . 1 1
H H6 0.7082 0.5539 0.4990 0.017 Uiso calc R 1 1
C C7 0.67359(13) 0.6016(2) 0.62161(8) 0.0158(3) Uani d . 1 1
C C8 0.63249(13) 0.5339(2) 0.66488(8) 0.0163(3) Uani d . 1 1
C C9 0.63143(14) 0.6286(2) 0.72079(9) 0.0203(3) Uani d . 1 1
H H9 0.6032 0.5837 0.7488 0.024 Uiso calc R 1 1
C C10 0.67411(15) 0.7918(2) 0.73269(9) 0.0224(4) Uani d . 1 1
H H10 0.6743 0.8583 0.7694 0.027 Uiso calc R 1 1
C C11 0.71695(15) 0.8595(2) 0.69094(9) 0.0219(4) Uani d . 1 1
H H11 0.7462 0.9693 0.7009 0.026 Uiso calc R 1 1
C C12 0.71658(14) 0.7660(2) 0.63491(9) 0.0188(3) Uani d . 1 1
H H12 0.7444 0.8121 0.6069 0.023 Uiso calc R 1 1
C C13 0.91249(13) 0.01614(19) 0.55524(9) 0.0150(3) Uani d . 1 1
C C14 0.86006(13) 0.05938(19) 0.47790(8) 0.0141(3) Uani d . 1 1
C C15 0.83742(13) -0.0704(2) 0.42735(9) 0.0160(3) Uani d . 1 1
H H15 0.8028 -0.0469 0.3754 0.019 Uiso calc R 1 1
C C16 0.86582(13) -0.2349(2) 0.45332(9) 0.0173(3) Uani d . 1 1
H H16 0.8493 -0.3239 0.4198 0.021 Uiso calc R 1 1
C C17 0.92017(13) -0.26123(19) 0.53180(9) 0.0163(3) Uani d . 1 1
C C18 0.54002(16) 0.2605(2) 0.66988(10) 0.0239(4) Uani d . 1 1
H H18A 0.5740 0.2834 0.7234 0.036 Uiso calc PR 0.61(2) 1
H H18B 0.5530 0.1443 0.6637 0.036 Uiso calc PR 0.61(2) 1
H H18C 0.4558 0.2831 0.6405 0.036 Uiso calc PR 0.61(2) 1
H H18D 0.4812 0.1905 0.6284 0.036 Uiso calc PR 0.39(2) 1
H H18E 0.5022 0.3296 0.6880 0.036 Uiso calc PR 0.39(2) 1
H H18F 0.5994 0.1908 0.7112 0.036 Uiso calc PR 0.39(2) 1
C C19 0.99079(19) 0.0978(2) 0.68440(10) 0.0319(4) Uani d . 1 1
H H19A 0.9996 0.1965 0.7137 0.048 Uiso calc R 1 1
H H19B 1.0680 0.0497 0.7041 0.048 Uiso calc R 1 1
H H19C 0.9418 0.0167 0.6885 0.048 Uiso calc R 1 1
C C20 1.01784(18) -0.4455(2) 0.63937(10) 0.0326(4) Uani d . 1 1
H H20A 1.0864 -0.3728 0.6641 0.049 Uiso calc R 1 1
H H20B 1.0434 -0.5608 0.6518 0.049 Uiso calc R 1 1
H H20C 0.9678 -0.4185 0.6571 0.049 Uiso calc R 1 1

loop_
_atom_site_aniso_label
_atom_site_aniso_U_11
_atom_site_aniso_U_22
_atom_site_aniso_U_33
_atom_site_aniso_U_12
_atom_site_aniso_U_13
_atom_site_aniso_U_23
S1 0.0165(2) 0.0117(2) 0.0116(2) 0.00097(13) 0.00782(16) 0.00084(13)
O1 0.0184(5) 0.0184(6) 0.0143(5) 0.0000(4) 0.0077(4) -0.0026(4)
O2 0.0266(6) 0.0147(6) 0.0192(6) 0.0027(4) 0.0141(5) 0.0049(4)
O3 0.0268(6) 0.0119(5) 0.0196(6) 0.0000(4) 0.0103(5) 0.0013(4)
O4 0.0320(6) 0.0150(6) 0.0142(5) -0.0026(5) 0.0123(5) -0.0031(4)
N1 0.0163(7) 0.0117(7) 0.0168(7) -0.0023(5) 0.0088(6) -0.0022(5)
N2 0.0185(6) 0.0149(7) 0.0160(6) -0.0023(5) 0.0094(5) -0.0001(5)
N3 0.0223(7) 0.0151(7) 0.0159(6) -0.0003(5) 0.0128(6) 0.0003(5)
C1 0.0148(7) 0.0133(7) 0.0118(7) 0.0011(6) 0.0067(6) 0.0000(6)
C2 0.0188(7) 0.0107(7) 0.0180(7) -0.0013(6) 0.0098(6) -0.0025(6)
C3 0.0207(8) 0.0121(7) 0.0193(8) -0.0025(6) 0.0121(7) 0.0009(6)
C4 0.0160(7) 0.0144(7) 0.0134(7) 0.0018(6) 0.0078(6) 0.0018(6)
C5 0.0152(7) 0.0108(7) 0.0134(7) 0.0010(6) 0.0062(6) -0.0003(6)
C6 0.0152(7) 0.0115(7) 0.0155(7) -0.0001(6) 0.0081(6) 0.0014(6)
C7 0.0161(7) 0.0145(7) 0.0134(7) 0.0028(6) 0.0062(6) -0.0006(6)
C8 0.0172(7) 0.0156(8) 0.0123(7) 0.0039(6) 0.0060(6) 0.0012(6)
C9 0.0221(8) 0.0232(9) 0.0137(7) 0.0056(6) 0.0089(7) 0.0001(6)
C10 0.0248(8) 0.0222(9) 0.0141(7) 0.0068(7) 0.0071(7) -0.0038(6)
C11 0.0232(8) 0.0153(8) 0.0187(8) 0.0014(6) 0.0064(7) -0.0045(6)
C12 0.0209(8) 0.0150(8) 0.0172(8) 0.0014(6) 0.0086(7) 0.0000(6)
C13 0.0160(7) 0.0138(7) 0.0158(7) -0.0031(6) 0.0093(6) -0.0033(6)
C14 0.0137(7) 0.0126(7) 0.0158(7) -0.0004(6) 0.0081(6) -0.0001(6)
C15 0.0148(7) 0.0181(8) 0.0141(7) -0.0004(6) 0.0075(6) -0.0011(6)
C16 0.0186(8) 0.0147(8) 0.0179(8) -0.0025(6) 0.0097(6) -0.0042(6)
C17 0.0163(7) 0.0121(7) 0.0202(8) -0.0024(6) 0.0101(6) -0.0002(6)
C18 0.0367(10) 0.0200(8) 0.0252(9) 0.0000(7) 0.0235(8) 0.0021(7)
C19 0.0539(12) 0.0235(9) 0.0157(8) -0.0099(8) 0.0179(8) -0.0045(7)
C20 0.0452(11) 0.0200(9) 0.0190(8) 0.0022(8) 0.0096(8) 0.0048(7)

loop_
_atom_type_symbol
_atom_type_description
_atom_type_scat_dispersion_real
_atom_type_scat_dispersion_imag
_atom_type_scat_source
C C 0.0181 0.0091 'International Tables Vol C Tables 4.2.6.8 and 6.1.1.4'
H H 0.0000 0.0000 'International Tables Vol C Tables 4.2.6.8 and 6.1.1.4'
N N 0.0311 0.0180 'International Tables Vol C Tables 4.2.6.8 and 6.1.1.4'
O O 0.0492 0.0322 'International Tables Vol C Tables 4.2.6.8 and 6.1.1.4'
S S 0.3331 0.5567 'International Tables Vol C Tables 4.2.6.8 and 6.1.1.4'

loop_
_geom_angle_atom_site_label_1
_geom_angle_atom_site_label_2
_geom_angle_atom_site_label_3
_geom_angle
O1 S1 O2 120.41(6)
O1 S1 N1 106.10(7)
O2 S1 N1 105.43(7)
O1 S1 C1 109.15(7)
O2 S1 C1 108.71(7)
N1 S1 C1 106.10(7)
C17 O3 C20 116.23(13)
C13 O4 C19 116.68(12)
C14 N1 S1 117.67(10)
C14 N1 H1 116.4(14)
S1 N1 H1 110.9(13)
C17 N2 C13 117.44(13)
C4 N3 C8 108.21(13)
C4 N3 C18 125.79(13)
C8 N3 C18 125.74(13)
C6 C1 C2 122.25(14)
C6 C1 S1 119.24(11)
C2 C1 S1 118.31(11)
C3 C2 C1 120.44(14)
C3 C2 H2 119.8
C1 C2 H2 119.8
C2 C3 C4 117.92(14)
C2 C3 H3 121.0
C4 C3 H3 121.0
N3 C4 C3 128.88(14)
N3 C4 C5 109.52(13)
C3 C4 C5 121.59(14)
C6 C5 C4 119.85(13)
C6 C5 C7 133.80(14)
C4 C5 C7 106.34(13)
C5 C6 C1 117.89(14)
C5 C6 H6 121.1
C1 C6 H6 121.1
C12 C7 C8 120.01(14)
C12 C7 C5 133.71(15)
C8 C7 C5 106.28(13)
N3 C8 C9 128.59(15)
N3 C8 C7 109.63(13)
C9 C8 C7 121.78(15)
C10 C9 C8 117.10(15)
C10 C9 H9 121.5
C8 C9 H9 121.5
C9 C10 C11 121.62(15)
C9 C10 H10 119.2
C11 C10 H10 119.2
C12 C11 C10 121.16(16)
C12 C11 H11 119.4
C10 C11 H11 119.4
C11 C12 C7 118.33(15)
C11 C12 H12 120.8
C7 C12 H12 120.8
N2 C13 O4 119.17(13)
N2 C13 C14 123.64(14)
O4 C13 C14 117.16(13)
C15 C14 C13 117.10(14)
C15 C14 N1 120.55(13)
C13 C14 N1 122.34(13)
C14 C15 C16 120.50(14)
C14 C15 H15 119.7
C16 C15 H15 119.7
C15 C16 C17 116.98(14)
C15 C16 H16 121.5
C17 C16 H16 121.5
N2 C17 O3 118.84(14)
N2 C17 C16 124.31(14)
O3 C17 C16 116.85(14)
N3 C18 H18A 109.5
N3 C18 H18B 109.5
H18A C18 H18B 109.5
N3 C18 H18C 109.5
H18A C18 H18C 109.5
H18B C18 H18C 109.5
N3 C18 H18D 109.5
H18A C18 H18D 141.1
H18B C18 H18D 56.3
H18C C18 H18D 56.3
N3 C18 H18E 109.5
H18A C18 H18E 56.3
H18B C18 H18E 141.1
H18C C18 H18E 56.3
H18D C18 H18E 109.5
N3 C18 H18F 109.5
H18A C18 H18F 56.3
H18B C18 H18F 56.3
H18C C18 H18F 141.1
H18D C18 H18F 109.5
H18E C18 H18F 109.5
O4 C19 H19A 109.5
O4 C19 H19B 109.5
H19A C19 H19B 109.5
O4 C19 H19C 109.5
H19A C19 H19C 109.5
H19B C19 H19C 109.5
O3 C20 H20A 109.5
O3 C20 H20B 109.5
H20A C20 H20B 109.5
O3 C20 H20C 109.5
H20A C20 H20C 109.5
H20B C20 H20C 109.5

loop_
_geom_bond_atom_site_label_1
_geom_bond_atom_site_label_2
_geom_bond_distance
S1 O1 1.4291(11)
S1 O2 1.4327(11)
S1 N1 1.6554(13)
S1 C1 1.7542(15)
O3 C17 1.3608(19)
O3 C20 1.430(2)
O4 C13 1.3543(18)
O4 C19 1.436(2)
N1 C14 1.425(2)
N1 H1 0.80(2)
N2 C17 1.325(2)
N2 C13 1.329(2)
N3 C4 1.3770(19)
N3 C8 1.390(2)
N3 C18 1.455(2)
C1 C6 1.388(2)
C1 C2 1.397(2)
C2 C3 1.380(2)
C2 H2 0.9300
C3 C4 1.394(2)
C3 H3 0.9300
C4 C5 1.416(2)
C5 C6 1.386(2)
C5 C7 1.449(2)
C6 H6 0.9300
C7 C12 1.390(2)
C7 C8 1.407(2)
C8 C9 1.397(2)
C9 C10 1.381(2)
C9 H9 0.9300
C10 C11 1.397(3)
C10 H10 0.9300
C11 C12 1.385(2)
C11 H11 0.9300
C12 H12 0.9300
C13 C14 1.399(2)
C14 C15 1.382(2)
C15 C16 1.382(2)
C15 H15 0.9300
C16 C17 1.390(2)
C16 H16 0.9300
C18 H18A 0.9600
C18 H18B 0.9600
C18 H18C 0.9600
C18 H18D 0.9600
C18 H18E 0.9600
C18 H18F 0.9600
C19 H19A 0.9600
C19 H19B 0.9600
C19 H19C 0.9600
C20 H20A 0.9600
C20 H20B 0.9600
C20 H20C 0.9600

loop_
_geom_hbond_atom_site_label_D
_geom_hbond_atom_site_label_H
_geom_hbond_atom_site_label_A
_geom_hbond_site_symmetry_A
_geom_hbond_distance_DH
_geom_hbond_distance_HA
_geom_hbond_distance_DA
_geom_hbond_angle_DHA
N1 H1 O3 1_565 0.81(2) 2.56(2) 3.3387(18) 163(2)
C18 H18A O1 4_566 0.96 2.45 3.398(2) 169.7
C10 H10 O2 4_576 0.93 2.56 3.4887(19) 176.5

loop_
_geom_torsion_atom_site_label_1
_geom_torsion_atom_site_label_2
_geom_torsion_atom_site_label_3
_geom_torsion_atom_site_label_4
_geom_torsion
O1 S1 N1 C14 -41.52(12)
O2 S1 N1 C14 -170.29(11)
C1 S1 N1 C14 74.49(12)
O1 S1 C1 C6 -159.85(11)
O2 S1 C1 C6 -26.75(14)
N1 S1 C1 C6 86.21(13)
O1 S1 C1 C2 25.18(14)
O2 S1 C1 C2 158.28(11)
N1 S1 C1 C2 -88.76(13)
C6 C1 C2 C3 1.7(2)
S1 C1 C2 C3 176.48(11)
C1 C2 C3 C4 -0.5(2)
C8 N3 C4 C3 178.69(15)
C18 N3 C4 C3 -6.9(3)
C8 N3 C4 C5 -0.51(16)
C18 N3 C4 C5 173.93(14)
C2 C3 C4 N3 179.15(14)
C2 C3 C4 C5 -1.7(2)
N3 C4 C5 C6 -177.87(13)
C3 C4 C5 C6 2.9(2)
N3 C4 C5 C7 1.19(16)
C3 C4 C5 C7 -178.08(13)
C4 C5 C6 C1 -1.7(2)
C7 C5 C6 C1 179.60(15)
C2 C1 C6 C5 -0.5(2)
S1 C1 C6 C5 -175.32(11)
C6 C5 C7 C12 -2.6(3)
C4 C5 C7 C12 178.51(16)
C6 C5 C7 C8 177.48(16)
C4 C5 C7 C8 -1.39(16)
C4 N3 C8 C9 179.67(15)
C18 N3 C8 C9 5.2(2)
C4 N3 C8 C7 -0.40(16)
C18 N3 C8 C7 -174.84(14)
C12 C7 C8 N3 -178.80(13)
C5 C7 C8 N3 1.12(16)
C12 C7 C8 C9 1.1(2)
C5 C7 C8 C9 -178.95(13)
N3 C8 C9 C10 179.09(15)
C7 C8 C9 C10 -0.8(2)
C8 C9 C10 C11 -0.2(2)
C9 C10 C11 C12 1.0(2)
C10 C11 C12 C7 -0.7(2)
C8 C7 C12 C11 -0.3(2)
C5 C7 C12 C11 179.77(16)
C17 N2 C13 O4 -179.41(13)
C17 N2 C13 C14 -1.3(2)
C19 O4 C13 N2 -1.0(2)
C19 O4 C13 C14 -179.21(15)
N2 C13 C14 C15 1.4(2)
O4 C13 C14 C15 179.54(13)
N2 C13 C14 N1 -177.34(13)
O4 C13 C14 N1 0.8(2)
S1 N1 C14 C15 76.61(16)
S1 N1 C14 C13 -104.69(15)
C13 C14 C15 C16 0.2(2)
N1 C14 C15 C16 178.92(13)
C14 C15 C16 C17 -1.6(2)
C13 N2 C17 O3 179.01(13)
C13 N2 C17 C16 -0.4(2)
C20 O3 C17 N2 -5.0(2)
C20 O3 C17 C16 174.38(15)
C15 C16 C17 N2 1.8(2)
C15 C16 C17 O3 -177.58(13)
